data_4023862
loop_
_publ_author_name
'Paris E. Georghiou'
'Louise N. Dawe'
'Huu-Anh Tran'
'J\"org Stru\"ube'
'Beate Neumann'
'Hans-Georg Stammler'
'Dietmar Kuck'

_publ_contact_author_address
;
Department of Chemistry
Department of Chemistry
Memorial University
St. John's, NL
A1B 3X7
;
_publ_contact_author_email parisg@mun.ca
_publ_contact_author_fax '(709) 737-3702'
_publ_contact_author_name 'Paris Georghiou'
_publ_contact_author_phone '(709) 737-8517 '
_publ_section_title
;
 C~3v~Symmetrical Tribenzotriquinacenes as Hosts for
 C~60~ and C~70~ in Solution and in the Solid State
;
_journal_name_full 'Journal of Organic Chemistry'
_journal_page_first 9040
_journal_page_last 9047
_journal_paper_doi 10.1021/jo801782z
_journal_volume 73
_journal_year 2008
_chemical_formula_sum 'C93 H26 Br6'
_chemical_formula_weight 1622.60
_chemical_name_systematic
; 
 ? 
;
_space_group_IT_number 11
_symmetry_cell_setting monoclinic
_symmetry_space_group_name_Hall '-P 2yb'
_symmetry_space_group_name_H-M 'P 1 21/m 1'
_atom_sites_solution_hydrogens geom
_atom_sites_solution_primary direct
_atom_sites_solution_secondary difmap
_audit_creation_method SHELXL-97
_cell_angle_alpha 90.00
_cell_angle_beta 91.906(3)
_cell_angle_gamma 90.00
_cell_formula_units_Z 2
_cell_length_a 12.3490(14)
_cell_length_b 17.1710(18)
_cell_length_c 13.4281(15)
_cell_measurement_reflns_used 9870
_cell_measurement_temperature 153(2)
_cell_measurement_theta_max 30.8
_cell_measurement_theta_min 2.5
_cell_volume 2845.8(5)
_computing_cell_refinement 'CrystalClear (Rigaku/MSC Inc., 2005)'
_computing_data_collection 'CrystalClear (Rigaku/MSC Inc., 2005)'
_computing_data_reduction 'CrystalClear (Rigaku/MSC Inc., 2005)'
_computing_molecular_graphics 'CrystalStructure (Rigaku/MSC Inc., 2005)'
_computing_publication_material 'CrystalStructure (Rigaku/MSC Inc., 2005)'
_computing_structure_refinement 'SHELXL-97 (Sheldrick, 1997)'
_computing_structure_solution 'SHELXS-97 (Sheldrick, 1990)'
_diffrn_ambient_temperature 153(2)
_diffrn_detector_area_resol_mean 14.63
_diffrn_measured_fraction_theta_full 0.897
_diffrn_measured_fraction_theta_max 0.897
_diffrn_measurement_device_type 'Rigaku Saturn'
_diffrn_measurement_method \w
_diffrn_radiation_monochromator graphite
_diffrn_radiation_source 'fine-focus sealed tube'
_diffrn_radiation_type MoK\a
_diffrn_radiation_wavelength 0.71070
_diffrn_reflns_av_R_equivalents 0.0669
_diffrn_reflns_av_sigmaI/netI 0.0458
_diffrn_reflns_limit_h_max 15
_diffrn_reflns_limit_h_min -17
_diffrn_reflns_limit_k_max 24
_diffrn_reflns_limit_k_min -23
_diffrn_reflns_limit_l_max 19
_diffrn_reflns_limit_l_min -19
_diffrn_reflns_number 30252
_diffrn_reflns_theta_full 30.95
_diffrn_reflns_theta_max 30.95
_diffrn_reflns_theta_min 2.50
_exptl_absorpt_coefficient_mu 4.293
_exptl_absorpt_correction_T_max 0.4637
_exptl_absorpt_correction_T_min 0.2038
_exptl_absorpt_correction_type numerical
_exptl_crystal_colour red
_exptl_crystal_density_diffrn 1.894
_exptl_crystal_density_method 'not measured'
_exptl_crystal_description prism
_exptl_crystal_F_000 1588
_exptl_crystal_size_max 0.35
_exptl_crystal_size_mid 0.35
_exptl_crystal_size_min 0.10
_refine_diff_density_max 1.490
_refine_diff_density_min -0.859
_refine_diff_density_rms 0.147
_refine_ls_extinction_coef 0.0006(4)
_refine_ls_extinction_expression Fc^*^=kFc[1+0.001xFc^2^\l^3^/sin(2\q)]^-1/4^
_refine_ls_extinction_method SHELXL
_refine_ls_goodness_of_fit_ref 1.085
_refine_ls_hydrogen_treatment constr
_refine_ls_matrix_type full
_refine_ls_number_parameters 446
_refine_ls_number_reflns 8345
_refine_ls_number_restraints 0
_refine_ls_restrained_S_all 1.085
_refine_ls_R_factor_all 0.0744
_refine_ls_R_factor_gt 0.0655
_refine_ls_shift/su_max 0.001
_refine_ls_shift/su_mean 0.000
_refine_ls_structure_factor_coef Fsqd
_refine_ls_weighting_details 'calc w=1/[\s^2^(Fo^2^)+(0.0837P)^2^+8.6067P] where P=(Fo^2^+2Fc^2^)/3'
_refine_ls_weighting_scheme calc
_refine_ls_wR_factor_gt 0.1671
_refine_ls_wR_factor_ref 0.1748
_reflns_number_gt 7304
_reflns_number_total 8345
_reflns_threshold_expression >2sigma(I)
_cod_data_source_file jo801782z_si_001.cif
_cod_data_source_block 7_C60_toluene
_cod_depositor_comments
;
The following automatic conversions were performed:
'_exptl_absorpt_correction_type' value 'Numerical' changed to 'numerical'
according to '/home/saulius/struct/CIF-dictionaries/cif_core.dic'
dictionary named 'cif_core.dic' version 2.4.1 from 2010-06-29.

Automatic conversion script
Id: cif_fix_enum 1527 2010-12-29 10:47:43Z saulius 
;
_cod_database_code 4023862

loop_
_symmetry_equiv_pos_as_xyz
'x, y, z'
'-x, y+1/2, -z'
'-x, -y, -z'
'x, -y-1/2, z'

loop_
_atom_site_label
_atom_site_type_symbol
_atom_site_fract_x
_atom_site_fract_y
_atom_site_fract_z
_atom_site_U_iso_or_equiv
_atom_site_adp_type
_atom_site_occupancy
_atom_site_symmetry_multiplicity
_atom_site_calc_flag
_atom_site_refinement_flags
_atom_site_disorder_assembly
_atom_site_disorder_group
Br1 Br 1.00052(4) 0.05391(3) 0.68349(3) 0.03407(14) Uani 1 1 d . . .
Br2 Br 0.79019(4) -0.04214(2) 0.57448(3) 0.03137(13) Uani 1 1 d . . .
Br3 Br 0.37194(3) 0.15166(3) 0.27279(3) 0.03249(14) Uani 1 1 d . . .
C1 C 0.8454(3) 0.1402(2) 0.3822(3) 0.0234(7) Uani 1 1 d . . .
C2 C 0.8026(3) 0.0740(2) 0.4270(3) 0.0262(7) Uani 1 1 d . . .
C3 C 0.8499(3) 0.0481(2) 0.5160(3) 0.0241(7) Uani 1 1 d . . .
C4 C 0.9376(3) 0.0866(2) 0.5600(3) 0.0255(7) Uani 1 1 d . . .
C5 C 0.9805(3) 0.1519(2) 0.5151(3) 0.0258(8) Uani 1 1 d . . .
C6 C 0.9334(3) 0.1782(2) 0.4261(3) 0.0232(7) Uani 1 1 d . . .
C7 C 0.9658(4) 0.2500 0.3675(4) 0.0243(10) Uani 1 2 d S . .
C8 C 0.8859(4) 0.2500 0.2728(4) 0.0237(10) Uani 1 2 d S . .
C9 C 0.8098(3) 0.1758(2) 0.2831(3) 0.0231(7) Uani 1 1 d . . .
C10 C 0.6970(3) 0.2093(2) 0.2845(3) 0.0228(7) Uani 1 1 d . . .
C11 C 0.5990(3) 0.1685(2) 0.2824(3) 0.0248(7) Uani 1 1 d . . .
C12 C 0.5026(3) 0.2093(2) 0.2802(3) 0.0243(7) Uani 1 1 d . . .
C13 C 0.8178(3) 0.1135(2) 0.2002(3) 0.0275(8) Uani 1 1 d . . .
C14 C 0.9463(5) 0.2500 0.1746(5) 0.0332(12) Uani 1 2 d S . .
C15 C 1.0877(5) 0.2500 0.3485(5) 0.0308(12) Uani 1 2 d S . .
H1 H 0.7426 0.0474 0.3970 0.031 Uiso 1 1 d . . .
H2 H 1.0411 0.1782 0.5448 0.031 Uiso 1 1 d . . .
H3 H 0.8874 0.1151 0.1731 0.033 Uiso 1 1 d . . .
H4 H 0.7642 0.1236 0.1492 0.033 Uiso 1 1 d . . .
H5 H 0.8053 0.0633 0.2278 0.033 Uiso 1 1 d . . .
H6 H 1.1276 0.2500 0.4103 0.037 Uiso 1 2 d S . .
H7 H 1.1058 0.2048 0.3116 0.037 Uiso 1 1 d . . .
H8 H 0.9902 0.2048 0.1715 0.039 Uiso 1 1 d . . .
H9 H 0.8949 0.2500 0.1202 0.039 Uiso 1 2 d S . .
H10 H 0.5989 0.1133 0.2824 0.030 Uiso 1 1 d . . .
C16 C 0.4233(11) 0.1783(14) 0.5452(7) 0.163(8) Uani 1 1 d . . .
C17 C 0.496(3) 0.2500 0.5248(9) 0.213(16) Uani 1 2 d S . .
C18 C 0.5857(14) 0.2500 0.5392(8) 0.116(7) Uani 1 2 d S . .
C19 C 0.6401(15) 0.1797(15) 0.5864(9) 0.198(11) Uani 1 1 d . . .
C20 C 0.5931(18) 0.1155(9) 0.6141(10) 0.150(8) Uani 1 1 d . . .
C21 C 0.454(2) 0.1230(10) 0.5872(12) 0.230(15) Uani 1 1 d . . .
C22 C 0.4118(19) 0.0713(9) 0.687(2) 0.213(13) Uani 1 1 d . . .
C23 C 0.2669(7) 0.1728(8) 0.6505(7) 0.086(3) Uani 1 1 d . . .
C24 C 0.3149(13) 0.2147(8) 0.5778(11) 0.153(7) Uani 1 1 d . . .
C25 C 0.3167(13) 0.1070(10) 0.6835(15) 0.155(7) Uani 1 1 d . . .
C26 C 0.3019(15) 0.0994(10) 0.7984(14) 0.143(7) Uani 1 1 d . . .
C27 C 0.7218(8) 0.2003(12) 0.6545(9) 0.206(14) Uani 1 1 d . . .
C28 C 0.7443(11) 0.1683(17) 0.7452(11) 0.188(10) Uani 1 1 d . . .
C29 C 0.6738(19) 0.0969(12) 0.7677(13) 0.186(12) Uani 1 1 d . . .
C30 C 0.591(2) 0.0724(10) 0.6925(15) 0.175(9) Uani 1 1 d . . .
C31 C 0.505(2) 0.0530(6) 0.725(2) 0.193(11) Uani 1 1 d . . .
C32 C 0.477(2) 0.0512(5) 0.8433(17) 0.146(7) Uani 1 1 d . . .
C33 C 0.567(2) 0.0719(9) 0.889(2) 0.211(13) Uani 1 1 d . . .
C34 C 0.2168(6) 0.2087(9) 0.7338(11) 0.133(6) Uani 1 1 d . . .
C35 C 0.2342(10) 0.1684(13) 0.8199(10) 0.147(7) Uani 1 1 d . . .
C36 C 0.2572(9) 0.2091(9) 0.9142(10) 0.133(6) Uani 1 1 d . . .
C37 C 0.3389(13) 0.1754(15) 0.9782(7) 0.182(10) Uani 1 1 d . . .
C38 C 0.385(2) 0.1174(10) 0.9476(12) 0.228(17) Uani 1 1 d . . .
C39 C 0.3909(18) 0.2500 1.0253(10) 0.142(9) Uani 1 2 d S . .
C40 C 0.469(2) 0.2500 1.0404(11) 0.187(14) Uani 1 2 d S . .
C41 C 0.5535(11) 0.1796(11) 1.0247(7) 0.115(5) Uani 1 1 d . . .
C42 C 0.517(2) 0.1245(10) 0.9857(10) 0.191(11) Uani 1 1 d . . .
C43 C 0.7131(9) 0.1697(11) 0.9174(7) 0.124(6) Uani 1 1 d . . .
C44 C 0.6562(15) 0.1054(10) 0.885(2) 0.219(14) Uani 1 1 d . . .
C45 C 0.6518(18) 0.2173(11) 0.9966(12) 0.220(13) Uani 1 1 d . . .
C46 C 0.7649(7) 0.2070(11) 0.8357(12) 0.179(11) Uani 1 1 d . . .
C47 C 0.379(2) 0.0761(9) 0.870(2) 0.185(9) Uani 1 1 d . . .
C48 C 0.8750(15) -0.0696(11) 0.9137(14) 0.077(4) Uiso 0.50 1 d P . .
C49 C 0.9213(11) -0.0213(9) 0.9387(10) 0.119(4) Uiso 1 1 d . . .
C50 C 0.9595(9) 0.0497(6) 0.9437(8) 0.093(3) Uiso 1 1 d . . .
C51 C 1.0274(13) 0.0957(10) 0.9894(12) 0.147(5) Uiso 1 1 d . . .
H11 H 0.8047 -0.0782 0.9426 0.144 Uiso 0.50 1 d P . .
H12 H 0.9124 -0.1228 0.9286 0.144 Uiso 0.50 1 d P . .
H13 H 0.8618 -0.0742 0.8415 0.144 Uiso 0.50 1 d P . .
H14 H 0.9163 0.0799 0.8871 0.144 Uiso 1 1 d . . .
H15 H 1.0313 0.1458 0.9712 0.264 Uiso 1 1 d . . .

loop_
_atom_site_aniso_label
_atom_site_aniso_U_11
_atom_site_aniso_U_22
_atom_site_aniso_U_33
_atom_site_aniso_U_23
_atom_site_aniso_U_13
_atom_site_aniso_U_12
Br1 0.0367(2) 0.0362(2) 0.0288(2) 0.00631(16) -0.00561(17) 0.00221(17)
Br2 0.0385(2) 0.0239(2) 0.0318(2) 0.00412(15) 0.00235(17) -0.00258(15)
Br3 0.0273(2) 0.0334(2) 0.0368(2) 0.00316(17) 0.00155(16) -0.00662(15)
C1 0.0262(17) 0.0186(15) 0.0252(17) -0.0018(13) -0.0004(14) 0.0023(13)
C2 0.0293(19) 0.0208(16) 0.0286(18) -0.0008(14) -0.0008(15) 0.0004(14)
C3 0.0276(18) 0.0171(15) 0.0276(18) 0.0013(13) 0.0026(15) 0.0008(13)
C4 0.0282(18) 0.0238(17) 0.0245(17) 0.0014(14) -0.0007(14) 0.0053(14)
C5 0.0231(17) 0.0255(18) 0.0288(19) 0.0010(15) -0.0016(14) 0.0012(14)
C6 0.0211(16) 0.0208(16) 0.0278(18) -0.0017(14) 0.0008(14) 0.0028(13)
C7 0.023(2) 0.023(2) 0.027(2) 0.000 0.002(2) 0.000
C8 0.026(3) 0.022(2) 0.022(2) 0.000 -0.002(2) 0.000
C9 0.0254(17) 0.0206(16) 0.0233(16) -0.0009(13) -0.0011(14) 0.0017(13)
C10 0.0249(17) 0.0206(17) 0.0228(16) -0.0008(13) -0.0009(13) -0.0005(13)
C11 0.0280(18) 0.0204(16) 0.0256(17) 0.0008(14) -0.0026(14) -0.0004(14)
C12 0.0214(16) 0.0284(19) 0.0231(16) 0.0002(14) 0.0010(13) -0.0067(14)
C13 0.0316(19) 0.0249(18) 0.0257(18) -0.0041(15) -0.0021(15) 0.0032(15)
C14 0.035(3) 0.032(3) 0.033(3) 0.000 0.004(2) 0.000
C15 0.026(3) 0.030(3) 0.037(3) 0.000 0.006(2) 0.000
C16 0.104(8) 0.35(2) 0.037(4) -0.081(8) 0.003(5) -0.092(12)
C17 0.17(2) 0.45(5) 0.021(5) 0.000 0.012(10) 0.000
C18 0.081(9) 0.24(2) 0.028(5) 0.000 0.022(6) 0.000
C19 0.192(16) 0.36(3) 0.050(6) -0.013(11) 0.033(8) 0.186(19)
C20 0.28(2) 0.113(10) 0.064(7) -0.021(7) 0.040(10) 0.108(13)
C21 0.46(4) 0.114(11) 0.108(10) -0.088(9) -0.166(18) 0.089(18)
C22 0.161(16) 0.054(7) 0.42(4) -0.121(15) -0.02(2) -0.021(9)
C23 0.064(5) 0.127(9) 0.067(5) -0.004(5) -0.023(4) -0.046(5)
C24 0.168(12) 0.167(15) 0.116(9) 0.000(8) -0.112(10) -0.019(10)
C25 0.136(12) 0.115(11) 0.209(18) -0.085(12) -0.063(13) -0.043(10)
C26 0.151(13) 0.111(10) 0.161(14) 0.063(11) -0.052(12) -0.102(10)
C27 0.059(5) 0.49(4) 0.076(6) -0.035(11) 0.024(5) 0.102(11)
C28 0.086(8) 0.39(3) 0.094(9) 0.001(14) 0.009(7) 0.157(13)
C29 0.26(2) 0.183(17) 0.112(11) -0.053(12) -0.059(15) 0.202(19)
C30 0.30(3) 0.093(10) 0.140(14) -0.033(10) 0.069(17) 0.107(14)
C31 0.29(3) 0.026(4) 0.27(3) -0.038(8) 0.13(2) 0.031(9)
C32 0.191(17) 0.025(4) 0.23(2) 0.035(7) 0.051(17) 0.004(6)
C33 0.26(3) 0.059(8) 0.30(3) 0.094(14) -0.14(2) -0.004(12)
C34 0.038(4) 0.230(18) 0.131(9) 0.025(9) -0.004(5) -0.045(6)
C35 0.088(8) 0.26(2) 0.098(9) 0.021(11) 0.010(7) -0.116(11)
C36 0.077(6) 0.227(19) 0.098(8) 0.017(8) 0.045(6) -0.041(7)
C37 0.149(11) 0.36(3) 0.038(4) 0.037(9) 0.002(6) -0.161(15)
C38 0.48(5) 0.111(11) 0.102(11) -0.019(9) 0.147(19) -0.17(2)
C39 0.106(12) 0.29(3) 0.031(6) 0.000 0.025(8) 0.000
C40 0.138(18) 0.40(5) 0.027(6) 0.000 0.021(10) 0.000
C41 0.103(8) 0.191(14) 0.049(5) 0.056(7) -0.022(5) -0.024(9)
C42 0.40(3) 0.102(10) 0.071(8) 0.064(8) -0.076(13) -0.058(16)
C43 0.077(6) 0.239(16) 0.054(5) 0.010(7) -0.024(4) 0.090(9)
C44 0.138(13) 0.095(10) 0.41(4) 0.108(16) -0.14(2) 0.030(10)
C45 0.252(18) 0.28(4) 0.120(10) 0.058(14) -0.155(12) 0.003(18)
C46 0.042(4) 0.35(3) 0.142(11) -0.009(13) -0.038(6) 0.055(8)
C47 0.22(2) 0.059(7) 0.28(3) 0.070(12) 0.04(2) -0.055(11)

loop_
_atom_type_symbol
_atom_type_description
_atom_type_scat_dispersion_real
_atom_type_scat_dispersion_imag
_atom_type_scat_source
C C 0.0033 0.0016 'International Tables Vol C Tables 4.2.6.8 and 6.1.1.4'
H H 0.0000 0.0000 'International Tables Vol C Tables 4.2.6.8 and 6.1.1.4'
Br Br -0.2901 2.4595 'International Tables Vol C Tables 4.2.6.8 and 6.1.1.4'

loop_
_geom_angle_atom_site_label_1
_geom_angle_atom_site_label_2
_geom_angle_atom_site_label_3
_geom_angle
_geom_angle_site_symmetry_1
_geom_angle_site_symmetry_3
_geom_angle_publ_flag
C6 C1 C2 120.2(4) . . ?
C6 C1 C9 112.6(3) . . ?
C2 C1 C9 127.0(4) . . ?
C3 C2 C1 118.5(4) . . ?
C4 C3 C2 121.1(4) . . ?
C4 C3 Br2 121.5(3) . . ?
C2 C3 Br2 117.4(3) . . ?
C3 C4 C5 120.4(4) . . ?
C3 C4 Br1 121.6(3) . . ?
C5 C4 Br1 118.0(3) . . ?
C4 C5 C6 118.9(4) . . ?
C1 C6 C5 121.0(4) . . ?
C1 C6 C7 112.2(4) . . ?
C5 C6 C7 126.8(4) . . ?
C6 C7 C6 108.1(4) 4_565 . ?
C6 C7 C15 111.2(3) 4_565 . ?
C6 C7 C15 111.2(3) . . ?
C6 C7 C8 104.3(3) 4_565 . ?
C6 C7 C8 104.3(3) . . ?
C15 C7 C8 117.0(5) . . ?
C14 C8 C7 112.5(5) . . ?
C14 C8 C9 112.3(3) . 4_565 ?
C7 C8 C9 106.5(3) . 4_565 ?
C14 C8 C9 112.3(3) . . ?
C7 C8 C9 106.5(3) . . ?
C9 C8 C9 106.3(4) 4_565 . ?
C10 C9 C1 112.6(3) . . ?
C10 C9 C13 110.7(3) . . ?
C1 C9 C13 109.1(3) . . ?
C10 C9 C8 104.1(3) . . ?
C1 C9 C8 104.1(3) . . ?
C13 C9 C8 116.0(3) . . ?
C11 C10 C10 120.1(2) . 4_565 ?
C11 C10 C9 127.5(3) . . ?
C10 C10 C9 112.4(2) 4_565 . ?
C12 C11 C10 119.5(3) . . ?
C11 C12 C12 120.5(2) . 4_565 ?
C11 C12 Br3 118.0(3) . . ?
C12 C12 Br3 121.54(12) 4_565 . ?
C21 C16 C17 124(2) . . ?
C21 C16 C24 117.3(19) . . ?
C17 C16 C24 104(2) . . ?
C18 C17 C16 123.0(13) . . ?
C18 C17 C16 123.0(13) . 4_565 ?
C16 C17 C16 105(2) . 4_565 ?
C17 C18 C19 119.8(12) . 4_565 ?
C17 C18 C19 119.8(12) . . ?
C19 C18 C19 106(2) 4_565 . ?
C20 C19 C27 110.4(17) . . ?
C20 C19 C18 126.7(19) . . ?
C27 C19 C18 112(2) . . ?
C30 C20 C19 138(2) . . ?
C30 C20 C21 99(2) . . ?
C19 C20 C21 108.9(15) . . ?
C16 C21 C22 135(3) . . ?
C16 C21 C20 117(2) . . ?
C22 C21 C20 97.0(12) . . ?
C31 C22 C25 156(2) . . ?
C31 C22 C21 98(2) . . ?
C25 C22 C21 91(2) . . ?
C25 C23 C24 118.1(14) . . ?
C25 C23 C34 107.8(12) . . ?
C24 C23 C34 122.7(13) . . ?
C24 C24 C23 121.8(9) 4_565 . ?
C24 C24 C16 113.7(10) 4_565 . ?
C23 C24 C16 112.9(13) . . ?
C22 C25 C23 142(2) . . ?
C22 C25 C26 93(2) . . ?
C23 C25 C26 109.0(15) . . ?
C47 C26 C35 118(2) . . ?
C47 C26 C25 127(2) . . ?
C35 C26 C25 102.1(13) . . ?
C28 C27 C19 128(2) . . ?
C28 C27 C27 113.9(15) . 4_565 ?
C19 C27 C27 104.8(14) . 4_565 ?
C27 C28 C46 128(3) . . ?
C27 C28 C29 113.4(19) . . ?
C46 C28 C29 107.2(15) . . ?
C30 C29 C28 118.5(18) . . ?
C30 C29 C44 126(2) . . ?
C28 C29 C44 102.5(16) . . ?
C31 C30 C20 120(3) . . ?
C31 C30 C29 115(2) . . ?
C20 C30 C29 111(2) . . ?
C30 C31 C22 125(3) . . ?
C30 C31 C32 125(3) . . ?
C22 C31 C32 100(2) . . ?
C33 C32 C47 123(3) . . ?
C33 C32 C31 104(2) . . ?
C47 C32 C31 119(2) . . ?
C44 C33 C32 148(3) . . ?
C44 C33 C42 98(2) . . ?
C32 C33 C42 100(2) . . ?
C35 C34 C34 120.7(11) . 4_565 ?
C35 C34 C23 112.6(15) . . ?
C34 C34 C23 115.4(7) 4_565 . ?
C34 C35 C36 120.8(19) . . ?
C34 C35 C26 108.5(14) . . ?
C36 C35 C26 117.0(15) . . ?
C36 C36 C37 113.9(11) 4_565 . ?
C36 C36 C35 118.5(11) 4_565 . ?
C37 C36 C35 116.1(17) . . ?
C38 C37 C36 116.9(17) . . ?
C38 C37 C39 128.1(19) . . ?
C36 C37 C39 101(2) . . ?
C37 C38 C47 137(3) . . ?
C37 C38 C42 106.9(17) . . ?
C47 C38 C42 108(2) . . ?
C40 C39 C37 118.3(13) . 4_565 ?
C40 C39 C37 118.3(13) . . ?
C37 C39 C37 111(2) 4_565 . ?
C39 C40 C41 127.5(11) . . ?
C39 C40 C41 127.5(11) . 4_565 ?
C41 C40 C41 96.9(18) . 4_565 ?
C42 C41 C45 124(2) . . ?
C42 C41 C40 115.1(18) . . ?
C45 C41 C40 104.6(17) . . ?
C41 C42 C38 123(2) . . ?
C41 C42 C33 129(2) . . ?
C38 C42 C33 95.7(14) . . ?
C44 C43 C46 110.4(16) . . ?
C44 C43 C45 112.7(18) . . ?
C46 C43 C45 121.7(17) . . ?
C33 C44 C43 143(3) . . ?
C33 C44 C29 99(3) . . ?
C43 C44 C29 108(2) . . ?
C45 C45 C41 116.7(12) 4_565 . ?
C45 C45 C43 121.7(11) 4_565 . ?
C41 C45 C43 112.1(16) . . ?
C28 C46 C43 112.1(18) . . ?
C28 C46 C46 118.4(14) . 4_565 ?
C43 C46 C46 116.5(10) . 4_565 ?
C38 C47 C32 112(3) . . ?
C38 C47 C26 115(3) . . ?
C32 C47 C26 120(3) . . ?
C49 C48 C51 67.9(14) . 3_757 ?
C48 C49 C50 159.9(19) . . ?
C48 C49 C51 77.3(15) . 3_757 ?
C50 C49 C51 122.7(12) . 3_757 ?
C51 C50 C49 145.3(13) . . ?
C50 C51 C49 92.0(12) . 3_757 ?
C50 C51 C48 126.8(14) . 3_757 ?
C49 C51 C48 34.9(8) 3_757 3_757 ?

loop_
_geom_bond_atom_site_label_1
_geom_bond_atom_site_label_2
_geom_bond_distance
_geom_bond_site_symmetry_2
_geom_bond_publ_flag
Br1 C4 1.893(4) . ?
Br2 C3 1.898(4) . ?
Br3 C12 1.893(4) . ?
C1 C6 1.383(5) . ?
C1 C2 1.398(5) . ?
C1 C9 1.517(5) . ?
C2 C3 1.386(6) . ?
C3 C4 1.384(6) . ?
C4 C5 1.386(6) . ?
C5 C6 1.387(5) . ?
C6 C7 1.524(5) . ?
C7 C6 1.524(5) 4_565 ?
C7 C15 1.535(8) . ?
C7 C8 1.584(8) . ?
C8 C14 1.537(8) . ?
C8 C9 1.592(5) 4_565 ?
C8 C9 1.592(5) . ?
C9 C10 1.508(5) . ?
C9 C13 1.549(5) . ?
C10 C11 1.397(5) . ?
C10 C10 1.397(7) 4_565 ?
C11 C12 1.381(6) . ?
C12 C12 1.397(8) 4_565 ?
C16 C21 1.16(2) . ?
C16 C17 1.55(2) . ?
C16 C24 1.55(2) . ?
C17 C18 1.12(3) . ?
C17 C16 1.55(2) 4_565 ?
C18 C19 1.511(19) 4_565 ?
C18 C19 1.511(19) . ?
C19 C20 1.31(3) . ?
C19 C27 1.38(2) . ?
C20 C30 1.29(2) . ?
C20 C21 1.75(3) . ?
C21 C22 1.70(3) . ?
C22 C31 1.29(3) . ?
C22 C25 1.32(3) . ?
C23 C25 1.36(2) . ?
C23 C24 1.364(18) . ?
C23 C34 1.436(16) . ?
C24 C24 1.21(3) 4_565 ?
C25 C26 1.57(2) . ?
C26 C47 1.40(3) . ?
C26 C35 1.48(2) . ?
C27 C28 1.357(19) . ?
C27 C27 1.71(4) 4_565 ?
C28 C46 1.40(2) . ?
C28 C29 1.54(3) . ?
C29 C30 1.47(3) . ?
C29 C44 1.60(3) . ?
C30 C31 1.21(3) . ?
C31 C32 1.64(3) . ?
C32 C33 1.30(2) . ?
C32 C47 1.34(2) . ?
C33 C44 1.25(3) . ?
C33 C42 1.71(3) . ?
C34 C35 1.358(18) . ?
C34 C34 1.42(3) 4_565 ?
C35 C36 1.466(19) . ?
C36 C36 1.41(3) 4_565 ?
C36 C37 1.43(2) . ?
C37 C38 1.22(3) . ?
C37 C39 1.56(2) . ?
C38 C47 1.26(3) . ?
C38 C42 1.70(3) . ?
C39 C40 0.98(2) . ?
C39 C37 1.56(2) 4_565 ?
C40 C41 1.62(2) . ?
C40 C41 1.62(2) 4_565 ?
C41 C42 1.16(2) . ?
C41 C45 1.44(2) . ?
C43 C44 1.37(2) . ?
C43 C46 1.44(2) . ?
C43 C45 1.56(2) . ?
C45 C45 1.12(4) 4_565 ?
C46 C46 1.48(4) 4_565 ?
C48 C49 1.06(2) . ?
C48 C51 1.80(2) 3_757 ?
C49 C50 1.307(16) . ?
C49 C51 1.71(2) 3_757 ?
C50 C51 1.292(17) . ?
C51 C49 1.71(2) 3_757 ?
C51 C48 1.80(2) 3_757 ?
